data_4509826
loop_
_publ_author_name
'Kohmoto, Shigeo'
'Kuroda, Yu'
'Kishikawa, Keiki'
'Masu, Hyuma'
'Azumaya, Isao'

_publ_section_title
;
 Generation of Square-Shaped Cyclic Dimers vs Zigzag Hydrogen-Bonding
 Networks and Pseudoconformational Polymorphism of Tethered Benzoic Acids
;
_journal_issue 12
_journal_name_full 'Crystal Growth &amp; Design'
_journal_page_first 5017
_journal_paper_doi 10.1021/cg901244v
_journal_volume 9
_journal_year 2009
_chemical_formula_sum 'C21 H24 O8'
_chemical_formula_weight 404.40
_chemical_name_systematic
; 
 ? 
;
_space_group_IT_number 15
_symmetry_cell_setting monoclinic
_symmetry_space_group_name_Hall '-C 2yc'
_symmetry_space_group_name_H-M 'C 1 2/c 1'
_atom_sites_solution_hydrogens geom
_atom_sites_solution_primary direct
_atom_sites_solution_secondary difmap
_audit_creation_method SHELXL-97
_cell_angle_alpha 90.00
_cell_angle_beta 110.908(4)
_cell_angle_gamma 90.00
_cell_formula_units_Z 4
_cell_length_a 27.851(10)
_cell_length_b 4.6754(17)
_cell_length_c 16.764(6)
_cell_measurement_reflns_used 1637
_cell_measurement_temperature 90
_cell_measurement_theta_max 27.39
_cell_measurement_theta_min 2.51
_cell_volume 2039.2(13)
_computing_cell_refinement 'Bruker Smart'
_computing_data_collection 'Bruker Smart'
_computing_data_reduction 'SAINT (Bruker AXS, 2004)'
_computing_molecular_graphics 'XSHEL (Bruker AXS,2002)'
_computing_publication_material 'XCIF (Bruker AXS, 2001)'
_computing_structure_refinement 'SHELXL-97 (Sheldrick, 1997)'
_computing_structure_solution 'SHELXS-97 (Sheldrick, 1997)'
_diffrn_ambient_temperature 90
_diffrn_measured_fraction_theta_full 0.997
_diffrn_measured_fraction_theta_max 0.982
_diffrn_measurement_device_type 'Bruker Smart1000 CCD area detector'
_diffrn_measurement_method 'phi and omega scans'
_diffrn_radiation_monochromator 'Bruker Helios multilayer confocal mirror'
_diffrn_radiation_source 'Bruker TXS fine-focus rotating anode'
_diffrn_radiation_type MoK\a
_diffrn_radiation_wavelength 0.71073
_diffrn_reflns_av_R_equivalents 0.0373
_diffrn_reflns_av_sigmaI/netI 0.0480
_diffrn_reflns_limit_h_max 35
_diffrn_reflns_limit_h_min -24
_diffrn_reflns_limit_k_max 5
_diffrn_reflns_limit_k_min -6
_diffrn_reflns_limit_l_max 21
_diffrn_reflns_limit_l_min -21
_diffrn_reflns_number 5421
_diffrn_reflns_theta_full 25.00
_diffrn_reflns_theta_max 27.40
_diffrn_reflns_theta_min 1.57
_exptl_absorpt_coefficient_mu 0.101
_exptl_absorpt_correction_T_max 0.9899
_exptl_absorpt_correction_T_min 0.9558
_exptl_absorpt_correction_type empirical
_exptl_absorpt_process_details
;
SADABS Sheldrick 1996
;
_exptl_crystal_colour prismatic
_exptl_crystal_density_diffrn 1.317
_exptl_crystal_density_method 'not measured'
_exptl_crystal_description needle
_exptl_crystal_F_000 856
_exptl_crystal_size_max 0.45
_exptl_crystal_size_mid 0.15
_exptl_crystal_size_min 0.10
_refine_diff_density_max 0.331
_refine_diff_density_min -0.309
_refine_diff_density_rms 0.060
_refine_ls_extinction_method none
_refine_ls_goodness_of_fit_ref 1.021
_refine_ls_hydrogen_treatment constr
_refine_ls_matrix_type full
_refine_ls_number_parameters 134
_refine_ls_number_reflns 2267
_refine_ls_number_restraints 0
_refine_ls_restrained_S_all 1.021
_refine_ls_R_factor_all 0.0646
_refine_ls_R_factor_gt 0.0450
_refine_ls_shift/su_max 0.001
_refine_ls_shift/su_mean 0.000
_refine_ls_structure_factor_coef Fsqd
_refine_ls_weighting_details 'calc w=1/[\s^2^(Fo^2^)+(0.0647P)^2^+1.2297P] where P=(Fo^2^+2Fc^2^)/3'
_refine_ls_weighting_scheme calc
_refine_ls_wR_factor_gt 0.1113
_refine_ls_wR_factor_ref 0.1257
_reflns_number_gt 1701
_reflns_number_total 2267
_reflns_threshold_expression >2sigma(I)
_cod_data_source_file cg901244vsup1.cif
_cod_data_source_block 1(810fmas)
_cod_depositor_comments
;
The following automatic conversions were performed:

'_symmetry_cell_setting' value 'Monoclinic' changed to 'monoclinic'
according to /home/saulius/struct/CIF-dictionaries/cif_core.dic
dictionary named 'cif_core.dic' version 2.4.2 from 2011-04-26.

Automatic conversion script
Id: cif_fix_values 1891 2012-01-12 08:04:46Z andrius 
;
_cod_original_sg_symbol_H-M 'C2/c  '
_cod_database_code 4509826

loop_
_symmetry_equiv_pos_as_xyz
'x, y, z'
'-x, y, -z+1/2'
'x+1/2, y+1/2, z'
'-x+1/2, y+1/2, -z+1/2'
'-x, -y, -z'
'x, -y, z-1/2'
'-x+1/2, -y+1/2, -z'
'x+1/2, -y+1/2, z-1/2'

loop_
_atom_site_label
_atom_site_type_symbol
_atom_site_fract_x
_atom_site_fract_y
_atom_site_fract_z
_atom_site_U_iso_or_equiv
_atom_site_adp_type
_atom_site_occupancy
_atom_site_symmetry_multiplicity
_atom_site_calc_flag
_atom_site_refinement_flags
O1 O 0.23166(4) 1.1354(3) 0.08736(7) 0.0225(3) Uani 1 1 d .
H1 H 0.2503 1.2511 0.0733 0.034 Uiso 1 1 calc R
O2 O 0.20935(4) 1.0001(3) -0.04927(7) 0.0215(3) Uani 1 1 d .
O4 O 0.07604(4) 0.2678(2) -0.08793(6) 0.0193(3) Uani 1 1 d .
O3 O 0.10623(4) 0.6228(3) 0.19245(7) 0.0235(3) Uani 1 1 d .
C5 C 0.09057(6) 0.4471(3) 0.05531(9) 0.0180(3) Uani 1 1 d .
H5 H 0.0643 0.3305 0.0620 0.022 Uiso 1 1 calc R
C2 C 0.16614(6) 0.7911(3) 0.03546(9) 0.0173(3) Uani 1 1 d .
C1 C 0.20468(6) 0.9850(3) 0.02096(9) 0.0173(3) Uani 1 1 d .
C6 C 0.10064(5) 0.4376(3) -0.01982(9) 0.0165(3) Uani 1 1 d .
C7 C 0.13861(6) 0.6125(3) -0.03008(9) 0.0166(3) Uani 1 1 d .
H7 H 0.1454 0.6082 -0.0818 0.020 Uiso 1 1 calc R
C3 C 0.15743(6) 0.8013(3) 0.11218(9) 0.0183(3) Uani 1 1 d .
H3 H 0.1772 0.9234 0.1573 0.022 Uiso 1 1 calc R
C11 C 0.0000 0.1124(5) -0.2500 0.0184(5) Uani 1 2 d S
H11A H -0.0292 0.2370 -0.2522 0.022 Uiso 0.50 1 calc PR
H11B H 0.0292 0.2370 -0.2478 0.022 Uiso 0.50 1 calc PR
C4 C 0.11913(6) 0.6285(3) 0.12108(9) 0.0187(4) Uani 1 1 d .
C9 C 0.03262(6) 0.1029(4) -0.08795(9) 0.0190(3) Uani 1 1 d .
H9A H 0.0046 0.2305 -0.0862 0.023 Uiso 1 1 calc R
H9B H 0.0424 -0.0250 -0.0376 0.023 Uiso 1 1 calc R
C10 C 0.01532(6) -0.0702(3) -0.16941(9) 0.0201(4) Uani 1 1 d .
H10A H -0.0144 -0.1898 -0.1712 0.024 Uiso 1 1 calc R
H10B H 0.0435 -0.2002 -0.1688 0.024 Uiso 1 1 calc R
C8 C 0.13494(6) 0.8063(4) 0.26133(10) 0.0267(4) Uani 1 1 d .
H8A H 0.1714 0.7548 0.2806 0.040 Uiso 1 1 calc R
H8B H 0.1225 0.7841 0.3088 0.040 Uiso 1 1 calc R
H8C H 0.1306 1.0054 0.2418 0.040 Uiso 1 1 calc R

loop_
_atom_site_aniso_label
_atom_site_aniso_U_11
_atom_site_aniso_U_22
_atom_site_aniso_U_33
_atom_site_aniso_U_23
_atom_site_aniso_U_13
_atom_site_aniso_U_12
O1 0.0190(6) 0.0249(7) 0.0211(6) -0.0011(5) 0.0042(5) -0.0078(5)
O2 0.0175(6) 0.0258(6) 0.0205(6) -0.0002(5) 0.0060(4) -0.0036(5)
O4 0.0159(5) 0.0213(6) 0.0193(6) -0.0031(5) 0.0045(4) -0.0051(4)
O3 0.0210(6) 0.0323(7) 0.0175(6) -0.0043(5) 0.0071(5) -0.0064(5)
C5 0.0137(7) 0.0185(8) 0.0205(8) 0.0021(6) 0.0047(6) 0.0005(6)
C2 0.0118(7) 0.0180(8) 0.0192(7) 0.0032(6) 0.0020(6) 0.0022(6)
C1 0.0126(7) 0.0176(8) 0.0193(8) 0.0019(6) 0.0027(6) 0.0022(6)
C6 0.0120(7) 0.0163(8) 0.0178(7) 0.0010(6) 0.0010(6) 0.0021(6)
C7 0.0130(7) 0.0193(8) 0.0165(7) 0.0025(6) 0.0041(6) 0.0027(6)
C3 0.0136(7) 0.0197(8) 0.0179(7) -0.0011(6) 0.0010(6) -0.0005(6)
C11 0.0135(10) 0.0172(11) 0.0199(11) 0.000 0.0002(8) 0.000
C4 0.0161(8) 0.0217(9) 0.0166(7) 0.0030(6) 0.0039(6) 0.0029(6)
C9 0.0145(7) 0.0196(8) 0.0210(8) 0.0012(6) 0.0042(6) -0.0037(6)
C10 0.0178(8) 0.0173(8) 0.0216(8) -0.0004(6) 0.0027(6) -0.0023(6)
C8 0.0233(8) 0.0387(11) 0.0168(8) -0.0049(8) 0.0056(6) -0.0069(8)

loop_
_atom_type_symbol
_atom_type_description
_atom_type_scat_dispersion_real
_atom_type_scat_dispersion_imag
_atom_type_scat_source
C C 0.0033 0.0016 'International Tables Vol C Tables 4.2.6.8 and 6.1.1.4'
H H 0.0000 0.0000 'International Tables Vol C Tables 4.2.6.8 and 6.1.1.4'
O O 0.0106 0.0060 'International Tables Vol C Tables 4.2.6.8 and 6.1.1.4'

loop_
_geom_angle_atom_site_label_1
_geom_angle_atom_site_label_2
_geom_angle_atom_site_label_3
_geom_angle
_geom_angle_site_symmetry_1
C1 O1 H1 109.5 .
C6 O4 C9 119.13(12) .
C4 O3 C8 116.66(12) .
C6 C5 C4 119.69(14) .
C6 C5 H5 120.2 .
C4 C5 H5 120.2 .
C7 C2 C3 121.85(14) .
C7 C2 C1 117.90(13) .
C3 C2 C1 120.20(14) .
O2 C1 O1 124.03(14) .
O2 C1 C2 121.25(14) .
O1 C1 C2 114.71(13) .
O4 C6 C5 125.31(14) .
O4 C6 C7 114.58(13) .
C5 C6 C7 120.11(14) .
C2 C7 C6 119.23(14) .
C2 C7 H7 120.4 .
C6 C7 H7 120.4 .
C4 C3 C2 118.25(14) .
C4 C3 H3 120.9 .
C2 C3 H3 120.9 .
C10 C11 C10 111.91(19) 2_554
C10 C11 H11A 109.2 2_554
C10 C11 H11A 109.2 .
C10 C11 H11B 109.2 2_554
C10 C11 H11B 109.2 .
H11A C11 H11B 107.9 .
O3 C4 C3 123.89(14) .
O3 C4 C5 115.25(14) .
C3 C4 C5 120.86(14) .
O4 C9 C10 106.57(12) .
O4 C9 H9A 110.4 .
C10 C9 H9A 110.4 .
O4 C9 H9B 110.4 .
C10 C9 H9B 110.4 .
H9A C9 H9B 108.6 .
C9 C10 C11 113.53(14) .
C9 C10 H10A 108.9 .
C11 C10 H10A 108.9 .
C9 C10 H10B 108.9 .
C11 C10 H10B 108.9 .
H10A C10 H10B 107.7 .
O3 C8 H8A 109.5 .
O3 C8 H8B 109.5 .
H8A C8 H8B 109.5 .
O3 C8 H8C 109.5 .
H8A C8 H8C 109.5 .
H8B C8 H8C 109.5 .

loop_
_geom_bond_atom_site_label_1
_geom_bond_atom_site_label_2
_geom_bond_distance
_geom_bond_site_symmetry_2
O1 C1 1.3044(18) .
O1 H1 0.8400 .
O2 C1 1.2319(18) .
O4 C6 1.3583(18) .
O4 C9 1.4340(19) .
O3 C4 1.3669(18) .
O3 C8 1.4315(19) .
C5 C6 1.385(2) .
C5 C4 1.393(2) .
C5 H5 0.9500 .
C2 C7 1.375(2) .
C2 C3 1.392(2) .
C2 C1 1.490(2) .
C6 C7 1.395(2) .
C7 H7 0.9500 .
C3 C4 1.388(2) .
C3 H3 0.9500 .
C11 C10 1.525(2) 2_554
C11 C10 1.525(2) .
C11 H11A 0.9900 .
C11 H11B 0.9900 .
C9 C10 1.511(2) .
C9 H9A 0.9900 .
C9 H9B 0.9900 .
C10 H10A 0.9900 .
C10 H10B 0.9900 .
C8 H8A 0.9800 .
C8 H8B 0.9800 .
C8 H8C 0.9800 .
